data_1534858
loop_
_publ_author_name
'Shpanchenko, R.V.'
'Antipov, E.V.'
'Paromova, M.V.'
'Kovba, L.M.'

_publ_section_title
;
 Crystal structure of Ba7 Sc6 Al2 O19
;
_journal_name_full 'Zhurnal Neorganicheskoi Khimii'
_journal_page_first 1402
_journal_page_last 1407
_journal_volume 36
_journal_year 1991
_chemical_formula_sum 'Al2 Ba7 O19 Sc6'
_chemical_name_systematic 'Ba7 Sc6 Al2 O19'
_space_group_IT_number 194
_symmetry_space_group_name_Hall '-P 6c 2c'
_symmetry_space_group_name_H-M 'P 63/m m c'
_cell_angle_alpha 90
_cell_angle_beta 90
_cell_angle_gamma 120
_cell_formula_units_Z 2
_cell_length_a 5.8056
_cell_length_b 5.8056
_cell_length_c 35.248
_cell_volume 1028.867
_citation_journal_id_ASTM ZNOKAQ
_cod_data_source_file Shpanchenko_ZNOKAQ_1991_1152.cif
_cod_data_source_block Al2Ba7O19Sc6
_cod_database_code 1534858

loop_
_symmetry_equiv_pos_as_xyz
x,y,z
x-y,x,z+1/2
-y,x-y,z
-x,-y,z+1/2
-x+y,-x,z
y,-x+y,z+1/2
-y,-x,-z+1/2
x-y,-y,-z
x,x-y,-z+1/2
y,x,-z
-x+y,y,-z+1/2
-x,-x+y,-z
-x,-y,-z
-x+y,-x,-z-1/2
y,-x+y,-z
x,y,-z-1/2
x-y,x,-z
-y,x-y,-z-1/2
y,x,z-1/2
-x+y,y,z
-x,-x+y,z-1/2
-y,-x,z
x-y,-y,z-1/2
x,x-y,z

loop_
_atom_site_label
_atom_site_type_symbol
_atom_site_fract_x
_atom_site_fract_y
_atom_site_fract_z
_atom_site_occupancy
_atom_site_U_iso_or_equiv
Ba2 Ba+2 0.6667 0.3333 0.3921 1 0.0
Ba4 Ba+2 0 0 0.25 1 0.0
Ba3 Ba+2 0 0 0.4472 1 0.0
O4 O-2 0.6667 0.3333 0.25 1 0.0
Sc2 Sc+3 0.6667 0.3333 0.5748 1 0.0
O3 O-2 0.154 0.308 0.386 1 0.0
O2 O-2 0.491 0.982 0.4595 1 0.0
Sc1 Sc+3 0 0 0.6476 1 0.0
Ba1 Ba+2 0.6667 0.3333 0.6739 1 0.0
O1 O-2 0.182 0.364 0.6856 1 0.0
Al1 Al+3 0.6667 0.3333 0.2983 1 0.0
Sc3 Sc+3 0.6667 0.3333 0.4909 1 0.0
